data_2014938
loop_
_publ_author_name
'Karaday\?i, Nevzat'
'\;Cakmak, \;S\"ukriye'
'Odaba\;so\(glu, Mustafa '
'B\"uy\"ukg\"ung\"or, Orhan'

_publ_section_title
;
 1,3-Bis(4-methylphenyl)triazene,
 1-(4-chlorophenyl)-3-(4-fluorophenyl)triazene and
 1-(4-fluorophenyl)-3-(4-methylphenyl)triazene
;
_journal_issue 5
_journal_name_full 'Acta Crystallographica Section C'
_journal_page_first o303
_journal_page_last o305
_journal_paper_doi 10.1107/S0108270105004373
_journal_volume 61
_journal_year 2005
_chemical_formula_iupac 'C14 H15 N3'
_chemical_formula_moiety 'C14 H15 N3'
_chemical_formula_sum 'C14 H15 N3'
_chemical_formula_weight 225.29
_chemical_name_systematic
;
1,3-Bis(4-methylphenyl)triazene
;
_space_group_IT_number 14
_symmetry_cell_setting monoclinic
_symmetry_space_group_name_Hall '-P 2yn'
_symmetry_space_group_name_H-M 'P 1 21/n 1'
_atom_sites_solution_hydrogens geom
_atom_sites_solution_primary direct
_atom_sites_solution_secondary difmap
_cell_angle_alpha 90.00
_cell_angle_beta 91.510(11)
_cell_angle_gamma 90.00
_cell_formula_units_Z 4
_cell_length_a 14.4024(19)
_cell_length_b 4.8171(4)
_cell_length_c 17.840(2)
_cell_measurement_reflns_used 10083
_cell_measurement_temperature 296(2)
_cell_measurement_theta_max 28.62
_cell_measurement_theta_min 1.8
_cell_volume 1237.3(2)
_computing_cell_refinement X-AREA
_computing_data_collection 'X-AREA (Stoe & Cie, 2002)'
_computing_data_reduction 'X-RED (Stoe & Cie, 2002)'
_computing_molecular_graphics
;
ORTEP-3 (Farrugia, 1997)and PLUTON (Spek, 1997)
;
_computing_publication_material
;
WinGX (Farrugia, 1999)
;
_computing_structure_refinement 'SHELXL97 (Sheldrick, 1997)'
_computing_structure_solution 'SHELXS97 (Sheldrick, 1997)'
_diffrn_ambient_temperature 296(2)
_diffrn_measured_fraction_theta_full 0.999
_diffrn_measured_fraction_theta_max 0.999
_diffrn_measurement_device_type 'Stoe IPDS-II'
_diffrn_measurement_method '\w scans'
_diffrn_radiation_monochromator 'plane graphite'
_diffrn_radiation_source 'fine-focus sealed tube'
_diffrn_radiation_type MoK\a
_diffrn_radiation_wavelength 0.71073
_diffrn_reflns_av_R_equivalents 0.0000
_diffrn_reflns_av_sigmaI/netI 0.0478
_diffrn_reflns_limit_h_max 17
_diffrn_reflns_limit_h_min -17
_diffrn_reflns_limit_k_max 5
_diffrn_reflns_limit_k_min 0
_diffrn_reflns_limit_l_max 21
_diffrn_reflns_limit_l_min 0
_diffrn_reflns_number 2184
_diffrn_reflns_theta_full 25.00
_diffrn_reflns_theta_max 25.00
_diffrn_reflns_theta_min 1.79
_diffrn_standards_decay_% 0
_diffrn_standards_interval_count 0
_diffrn_standards_number 0
_exptl_absorpt_coefficient_mu 0.074
_exptl_absorpt_correction_T_max 0.9942
_exptl_absorpt_correction_T_min 0.9758
_exptl_absorpt_correction_type integration
_exptl_absorpt_process_details
;
(X-RED32; Stoe & Cie, 2002)
;
_exptl_crystal_colour 'light brown'
_exptl_crystal_density_diffrn 1.209
_exptl_crystal_density_method 'not measured'
_exptl_crystal_description plate
_exptl_crystal_F_000 480
_exptl_crystal_size_max 0.44
_exptl_crystal_size_mid 0.29
_exptl_crystal_size_min 0.09
_refine_diff_density_max 0.099
_refine_diff_density_min -0.104
_refine_ls_extinction_coef 0.0063(11)
_refine_ls_extinction_expression Fc^*^=kFc[1+0.001xFc^2^\l^3^/sin(2\q)]^-1/4^
_refine_ls_extinction_method SHELXL97
_refine_ls_goodness_of_fit_ref 0.988
_refine_ls_hydrogen_treatment mixed
_refine_ls_matrix_type full
_refine_ls_number_parameters 194
_refine_ls_number_reflns 2184
_refine_ls_number_restraints 5
_refine_ls_restrained_S_all 0.998
_refine_ls_R_factor_all 0.0671
_refine_ls_R_factor_gt 0.0330
_refine_ls_shift/su_max 0.003
_refine_ls_shift/su_mean 0.000
_refine_ls_structure_factor_coef Fsqd
_refine_ls_weighting_details 'calc w=1/[\s^2^(Fo^2^)+(0.0204P)^2^] where P=(Fo^2^+2Fc^2^)/3'
_refine_ls_weighting_scheme calc
_refine_ls_wR_factor_gt 0.0633
_refine_ls_wR_factor_ref 0.0655
_reflns_number_gt 1091
_reflns_number_total 2184
_reflns_threshold_expression I>2\s(I)
_cod_data_source_file ta1464.cif
_cod_data_source_block I
_cod_original_cell_volume 1237.3(3)
_cod_original_sg_symbol_H-M 'P 21/n'
_cod_database_code 2014938
_cod_database_fobs_code 2014938

loop_
_symmetry_equiv_pos_as_xyz
'x, y, z'
'-x+1/2, y+1/2, -z+1/2'
'-x, -y, -z'
'x-1/2, -y-1/2, z-1/2'

loop_
_atom_site_label
_atom_site_fract_x
_atom_site_fract_y
_atom_site_fract_z
_atom_site_U_iso_or_equiv
_atom_site_adp_type
_atom_site_calc_flag
_atom_site_refinement_flags
_atom_site_occupancy
_atom_site_disorder_assembly
_atom_site_disorder_group
_atom_site_type_symbol
N1 0.76182(10) 0.3666(4) 0.65211(9) 0.0583(4) Uani d DU 1 . . N
N2 0.82941(9) 0.5493(3) 0.64085(8) 0.0545(4) Uani d DU 1 . . N
N3 0.84986(9) 0.6884(3) 0.69997(8) 0.0569(4) Uani d DU 1 . . N
C1 0.72730(11) 0.2041(4) 0.59313(9) 0.0513(5) Uani d DU 1 . . C
C2 0.65634(13) 0.0215(4) 0.60676(12) 0.0611(5) Uani d . 1 . . C
C3 0.61809(14) -0.1348(4) 0.54998(12) 0.0656(5) Uani d . 1 . . C
C4 0.64924(12) -0.1197(4) 0.47783(10) 0.0572(5) Uani d . 1 . . C
C5 0.72186(14) 0.0581(4) 0.46526(12) 0.0657(6) Uani d . 1 . . C
C6 0.76146(14) 0.2196(4) 0.52108(11) 0.0646(6) Uani d . 1 . . C
C7 0.92459(11) 0.8788(4) 0.68937(10) 0.0506(4) Uani d . 1 . . C
C8 0.95837(13) 1.0089(4) 0.75245(11) 0.0611(5) Uani d . 1 . . C
C9 1.03130(14) 1.1946(4) 0.74933(12) 0.0681(6) Uani d . 1 . . C
C10 1.07154(12) 1.2559(4) 0.68237(12) 0.0618(5) Uani d . 1 . . C
C11 1.03599(14) 1.1294(5) 0.61887(12) 0.0712(6) Uani d . 1 . . C
C12 0.96349(14) 0.9412(5) 0.62148(11) 0.0662(6) Uani d . 1 . . C
H1 0.7405(12) 0.344(4) 0.7039(10) 0.093(7) Uiso d . 1 . . H
H2 0.6377(11) 0.010(4) 0.6584(10) 0.076(6) Uiso d . 1 . . H
H3 0.5638(13) -0.254(4) 0.5607(10) 0.085(6) Uiso d . 1 . . H
H5 0.7451(11) 0.077(4) 0.4152(9) 0.074(6) Uiso d . 1 . . H
H6 0.8120(11) 0.332(4) 0.5125(9) 0.063(6) Uiso d . 1 . . H
H8 0.9318(11) 0.960(4) 0.7985(9) 0.068(5) Uiso d . 1 . . H
H9 1.0555(12) 1.277(4) 0.7973(10) 0.080(6) Uiso d . 1 . . H
H11 1.0625(12) 1.177(4) 0.5692(11) 0.096(7) Uiso d . 1 . . H
H12 0.9390(12) 0.855(4) 0.5744(10) 0.080(6) Uiso d . 1 . . H
C13 1.15161(13) 1.4597(4) 0.67949(13) 0.0881(7) Uani d . 1 . . C
H13A 1.1762 1.4607 0.6300 0.132 Uiso calc R 1 . . H
H13B 1.1994 1.4051 0.7150 0.132 Uiso calc R 1 . . H
H13C 1.1299 1.6422 0.6917 0.132 Uiso calc R 1 . . H
C14 0.60445(13) -0.2891(4) 0.41577(11) 0.0798(6) Uani d . 1 . . C
H14A 0.6090 -0.4827 0.4280 0.120 Uiso calc R 1 . . H
H14B 0.6356 -0.2545 0.3698 0.120 Uiso calc R 1 . . H
H14C 0.5402 -0.2379 0.4099 0.120 Uiso calc R 1 . . H

loop_
_atom_site_aniso_label
_atom_site_aniso_U_11
_atom_site_aniso_U_22
_atom_site_aniso_U_33
_atom_site_aniso_U_12
_atom_site_aniso_U_13
_atom_site_aniso_U_23
N1 0.0574(9) 0.0602(11) 0.0574(10) -0.0041(8) 0.0030(8) -0.0020(8)
N2 0.0508(8) 0.0490(10) 0.0636(10) 0.0003(8) -0.0022(7) 0.0018(8)
N3 0.0565(9) 0.0585(10) 0.0555(9) -0.0020(8) 0.0005(7) -0.0014(8)
C1 0.0515(10) 0.0472(12) 0.0549(11) 0.0066(9) -0.0035(8) 0.0002(8)
C2 0.0609(12) 0.0590(14) 0.0637(13) -0.0021(11) 0.0082(11) 0.0035(11)
C3 0.0587(12) 0.0600(14) 0.0782(14) -0.0044(11) 0.0029(12) -0.0018(12)
C4 0.0567(11) 0.0496(12) 0.0648(12) 0.0048(10) -0.0049(9) -0.0013(10)
C5 0.0764(14) 0.0651(14) 0.0558(12) -0.0051(12) 0.0022(11) -0.0042(12)
C6 0.0650(13) 0.0641(14) 0.0649(13) -0.0141(11) 0.0053(11) 0.0011(11)
C7 0.0505(10) 0.0485(11) 0.0525(10) 0.0044(9) -0.0004(9) -0.0002(10)
C8 0.0666(12) 0.0604(14) 0.0564(12) -0.0073(11) 0.0056(11) -0.0019(11)
C9 0.0741(13) 0.0622(14) 0.0678(14) -0.0081(11) -0.0001(12) -0.0066(12)
C10 0.0554(11) 0.0486(12) 0.0816(14) 0.0010(9) 0.0039(11) 0.0032(11)
C11 0.0688(13) 0.0782(16) 0.0671(14) -0.0073(12) 0.0125(12) 0.0075(13)
C12 0.0682(13) 0.0733(15) 0.0573(13) -0.0032(12) 0.0035(11) -0.0037(12)
C13 0.0737(13) 0.0693(16) 0.1221(19) -0.0126(12) 0.0156(13) 0.0049(14)
C14 0.0775(14) 0.0719(15) 0.0890(14) -0.0012(11) -0.0147(11) -0.0121(12)

loop_
_atom_type_symbol
_atom_type_description
_atom_type_scat_dispersion_real
_atom_type_scat_dispersion_imag
_atom_type_scat_source
C C 0.0033 0.0016 'International Tables Vol C Tables 4.2.6.8 and 6.1.1.4'
H H 0.0000 0.0000 'International Tables Vol C Tables 4.2.6.8 and 6.1.1.4'
N N 0.0061 0.0033 'International Tables Vol C Tables 4.2.6.8 and 6.1.1.4'

loop_
_geom_angle_atom_site_label_1
_geom_angle_atom_site_label_2
_geom_angle_atom_site_label_3
_geom_angle
N2 N1 C1 120.35(17)
N2 N1 H1 117.5(11)
C1 N1 H1 122.1(11)
N3 N2 N1 112.07(15)
N2 N3 C7 112.65(14)
C2 C1 C6 118.73(19)
C2 C1 N1 118.56(17)
C6 C1 N1 122.71(18)
C3 C2 C1 120.6(2)
C3 C2 H2 123.9(11)
C1 C2 H2 115.6(10)
C2 C3 C4 122.0(2)
C2 C3 H3 118.7(11)
C4 C3 H3 119.2(11)
C5 C4 C3 116.98(19)
C5 C4 C14 122.02(18)
C3 C4 C14 121.00(18)
C4 C5 C6 122.5(2)
C4 C5 H5 119.5(10)
C6 C5 H5 118.0(10)
C5 C6 C1 119.3(2)
C5 C6 H6 121.6(11)
C1 C6 H6 119.0(11)
C8 C7 C12 118.61(19)
C8 C7 N3 115.97(17)
C12 C7 N3 125.41(18)
C7 C8 C9 121.2(2)
C7 C8 H8 117.2(10)
C9 C8 H8 121.5(10)
C10 C9 C8 120.8(2)
C10 C9 H9 120.9(11)
C8 C9 H9 118.2(11)
C11 C10 C9 117.73(19)
C11 C10 C13 121.8(2)
C9 C10 C13 120.49(19)
C10 C11 C12 121.9(2)
C10 C11 H11 119.1(11)
C12 C11 H11 119.1(11)
C7 C12 C11 119.7(2)
C7 C12 H12 120.5(11)
C11 C12 H12 119.8(10)
C10 C13 H13A 109.5
C10 C13 H13B 109.5
H13A C13 H13B 109.5
C10 C13 H13C 109.5
H13A C13 H13C 109.5
H13B C13 H13C 109.5
C4 C14 H14A 109.5
C4 C14 H14B 109.5
H14A C14 H14B 109.5
C4 C14 H14C 109.5
H14A C14 H14C 109.5
H14B C14 H14C 109.5

loop_
_geom_bond_atom_site_label_1
_geom_bond_atom_site_label_2
_geom_bond_site_symmetry_2
_geom_bond_distance
_geom_bond_publ_flag
N1 N2 . 1.332(2) ?
N1 C1 . 1.393(2) ?
N1 H1 . 0.987(19) ?
N2 N3 . 1.2777(17) ?
N3 C7 . 1.430(2) ?
C1 C2 . 1.375(2) ?
C1 C6 . 1.390(2) ?
C2 C3 . 1.366(3) ?
C2 H2 . 0.968(17) ?
C3 C4 . 1.376(3) ?
C3 H3 . 0.993(19) ?
C4 C5 . 1.375(3) ?
C4 C14 . 1.507(2) ?
C5 C6 . 1.376(3) ?
C5 H5 . 0.966(16) ?
C6 H6 . 0.922(17) ?
C7 C8 . 1.366(2) ?
C7 C12 . 1.381(2) ?
C8 C9 . 1.382(3) ?
C8 H8 . 0.946(17) ?
C9 C10 . 1.373(3) ?
C9 H9 . 0.999(17) ?
C10 C11 . 1.373(3) ?
C10 C13 . 1.516(2) ?
C11 C12 . 1.385(3) ?
C11 H11 . 1.001(19) ?
C12 H12 . 0.994(17) ?
C13 H13A . 0.9600 ?
C13 H13B . 0.9600 ?
C13 H13C . 0.9600 ?
C14 H14A . 0.9600 ?
C14 H14B . 0.9600 ?
C14 H14C . 0.9600 ?

loop_
_geom_torsion_atom_site_label_1
_geom_torsion_atom_site_label_2
_geom_torsion_atom_site_label_3
_geom_torsion_atom_site_label_4
_geom_torsion
C1 N1 N2 N3 177.21(15)
N1 N2 N3 C7 177.97(14)
N2 N1 C1 C2 -178.84(16)
N2 N1 C1 C6 1.0(3)
C6 C1 C2 C3 -2.2(3)
N1 C1 C2 C3 177.64(18)
C1 C2 C3 C4 0.9(3)
C2 C3 C4 C5 0.8(3)
C2 C3 C4 C14 -178.52(18)
C3 C4 C5 C6 -1.3(3)
C14 C4 C5 C6 178.0(2)
C4 C5 C6 C1 0.0(3)
C2 C1 C6 C5 1.7(3)
N1 C1 C6 C5 -178.09(17)
N2 N3 C7 C8 -171.83(16)
N2 N3 C7 C12 8.8(2)
C12 C7 C8 C9 -1.4(3)
N3 C7 C8 C9 179.17(17)
C7 C8 C9 C10 0.6(3)
C8 C9 C10 C11 0.9(3)
C8 C9 C10 C13 -179.93(18)
C9 C10 C11 C12 -1.4(3)
C13 C10 C11 C12 179.4(2)
C8 C7 C12 C11 0.9(3)
N3 C7 C12 C11 -179.82(18)
C10 C11 C12 C7 0.6(3)

loop_
_cod_related_entry_id
_cod_related_entry_database
_cod_related_entry_code
1 ChemSpider 309267
